data_4319938
loop_
_publ_author_name
'Takuhiro Otsuka'
'Akiko Sekine'
'Naoki Fujigasaki'
'Yuji Ohashi'
'Youkoh Kaizu'

_publ_section_title
;
 Energy-Transfer Rate in Crystals of Double-Complex Salts Composed of
 [Ru(N-N)3]2+ (N-N = 2,2'-Bipyridine or 1,10-Phenanthroline) and
 [Cr(CN)6]3-: Effect of Relative Orientation between Donor and Acceptor
;
_journal_name_full 'Inorganic Chemistry'
_journal_page_first 3406
_journal_page_last 3412
_journal_paper_doi 10.1021/ic0013936
_journal_volume 40
_journal_year 2001
_chemical_formula_sum 'C42 H44 Cl0.5 Cr0.5 N9 O8 Ru'
_chemical_formula_weight 947.66
_chemical_name_systematic
;

 ?

;
_space_group_IT_number 2
_symmetry_cell_setting triclinic
_symmetry_space_group_name_Hall '-P 1'
_symmetry_space_group_name_H-M 'P -1'
_atom_sites_solution_hydrogens geom
_atom_sites_solution_primary direct
_atom_sites_solution_secondary difmap
_audit_creation_method SHELXL-97
_cell_angle_alpha 89.87(4)
_cell_angle_beta 107.47(3)
_cell_angle_gamma 96.68(3)
_cell_formula_units_Z 2
_cell_length_a 13.930(5)
_cell_length_b 14.783(5)
_cell_length_c 11.137(6)
_cell_measurement_temperature 296(2)
_cell_volume 2171.5(16)
_computing_structure_refinement 'SHELXL-97 (Sheldrick, 1997)'
_computing_structure_solution 'SHELXS-97 (Sheldrick, 1990)'
_diffrn_ambient_temperature 296(2)
_diffrn_measured_fraction_theta_full 0.985
_diffrn_measured_fraction_theta_max 0.985
_diffrn_radiation_monochromator graphite
_diffrn_radiation_source 'fine-focus sealed tube'
_diffrn_radiation_type MoK\a
_diffrn_radiation_wavelength 0.71073
_diffrn_reflns_av_R_equivalents 0.0000
_diffrn_reflns_av_sigmaI/netI 0.1149
_diffrn_reflns_limit_h_max 18
_diffrn_reflns_limit_h_min 0
_diffrn_reflns_limit_k_max 19
_diffrn_reflns_limit_k_min -19
_diffrn_reflns_limit_l_max 13
_diffrn_reflns_limit_l_min -14
_diffrn_reflns_number 10049
_diffrn_reflns_theta_full 27.72
_diffrn_reflns_theta_max 27.72
_diffrn_reflns_theta_min 1.54
_exptl_absorpt_coefficient_mu 0.573
_exptl_crystal_density_diffrn 1.449
_exptl_crystal_density_method 'not measured'
_exptl_crystal_F_000 975
_exptl_crystal_size_max 0.3
_exptl_crystal_size_mid 0.3
_exptl_crystal_size_min 0.1
_refine_diff_density_max 3.060
_refine_diff_density_min -1.364
_refine_diff_density_rms 0.197
_refine_ls_extinction_method none
_refine_ls_goodness_of_fit_ref 1.208
_refine_ls_hydrogen_treatment mixed
_refine_ls_matrix_type full
_refine_ls_number_parameters 516
_refine_ls_number_reflns 10049
_refine_ls_number_restraints 0
_refine_ls_restrained_S_all 1.208
_refine_ls_R_factor_all 0.2008
_refine_ls_R_factor_gt 0.1189
_refine_ls_shift/su_max 0.001
_refine_ls_shift/su_mean 0.000
_refine_ls_structure_factor_coef Fsqd
_refine_ls_weighting_details 'calc w=1/\s^2^(Fo^2^)+(0.2000P)^2^+0.0000P] where P=(Fo^2^+2Fc^2^)/3'
_refine_ls_weighting_scheme calc
_refine_ls_wR_factor_gt 0.3165
_refine_ls_wR_factor_ref 0.3642
_reflns_number_gt 5767
_reflns_number_total 10049
_reflns_threshold_expression >2sigma(I)
_cod_data_source_file ic0013936_1.cif
_cod_data_source_block shelxl
_cod_original_cell_volume 2171.4(16)
_cod_original_formula_sum 'C42 H44 Cl0.50 Cr0.50 N9 O8 Ru'
_cod_database_code 4319938

loop_
_symmetry_equiv_pos_as_xyz
'x, y, z'
'-x, -y, -z'

loop_
_atom_site_label
_atom_site_type_symbol
_atom_site_fract_x
_atom_site_fract_y
_atom_site_fract_z
_atom_site_U_iso_or_equiv
_atom_site_adp_type
_atom_site_occupancy
_atom_site_symmetry_multiplicity
_atom_site_calc_flag
_atom_site_refinement_flags
_atom_site_disorder_assembly
_atom_site_disorder_group
Ru1 Ru 0.79106(6) 0.22933(5) 0.47686(8) 0.0456(3) Uani 1 1 d . . .
Cr1 Cr 0.5000 0.5000 0.0000 0.0563(6) Uani 1 2 d S . .
N1 N 0.8356(5) 0.3298(4) 0.3721(7) 0.0389(15) Uani 1 1 d . . .
N2 N 0.9339(6) 0.2706(5) 0.5887(7) 0.0457(17) Uani 1 1 d . . .
N3 N 0.8469(6) 0.1320(5) 0.3898(8) 0.0481(18) Uani 1 1 d . . .
N4 N 0.7630(7) 0.1183(5) 0.5746(9) 0.062(2) Uani 1 1 d . . .
N5 N 0.6443(6) 0.2100(6) 0.3584(11) 0.067(3) Uani 1 1 d . . .
N6 N 0.7223(7) 0.3141(5) 0.5646(10) 0.063(3) Uani 1 1 d . . .
C1 C 0.7834(7) 0.3626(6) 0.2626(10) 0.055(2) Uani 1 1 d . . .
H1 H 0.7140 0.3445 0.2321 0.066 Uiso 1 1 calc R . .
C2 C 0.8270(9) 0.4214(7) 0.1932(11) 0.062(3) Uani 1 1 d . . .
H2 H 0.7878 0.4419 0.1173 0.074 Uiso 1 1 calc R . .
C3 C 0.9275(9) 0.4493(6) 0.2362(10) 0.059(3) Uani 1 1 d . . .
H3 H 0.9576 0.4880 0.1883 0.071 Uiso 1 1 calc R . .
C4 C 0.9857(8) 0.4216(7) 0.3491(11) 0.056(2) Uani 1 1 d . . .
C5 C 0.9364(6) 0.3600(5) 0.4170(9) 0.044(2) Uani 1 1 d . . .
C6 C 0.9900(7) 0.3314(5) 0.5342(9) 0.046(2) Uani 1 1 d . . .
C7 C 1.0926(7) 0.3653(7) 0.5900(10) 0.056(2) Uani 1 1 d . . .
C8 C 1.1376(9) 0.3377(8) 0.7159(11) 0.069(3) Uani 1 1 d . . .
H8 H 1.2045 0.3598 0.7587 0.082 Uiso 1 1 calc R . .
C9 C 1.0840(10) 0.2799(9) 0.7733(10) 0.069(3) Uani 1 1 d . . .
H9 H 1.1134 0.2626 0.8552 0.083 Uiso 1 1 calc R . .
C10 C 0.9826(9) 0.2461(7) 0.7071(9) 0.061(3) Uani 1 1 d . . .
H10 H 0.9474 0.2049 0.7466 0.073 Uiso 1 1 calc R . .
C11 C 1.0902(9) 0.4495(8) 0.4075(13) 0.069(3) Uani 1 1 d . . .
H11 H 1.1255 0.4882 0.3651 0.083 Uiso 1 1 calc R . .
C12 C 1.1419(8) 0.4211(8) 0.5258(14) 0.075(3) Uani 1 1 d . . .
H12 H 1.2107 0.4406 0.5610 0.089 Uiso 1 1 calc R . .
C13 C 0.8887(8) 0.1401(6) 0.2995(10) 0.056(2) Uani 1 1 d . . .
H13 H 0.8945 0.1969 0.2645 0.067 Uiso 1 1 calc R . .
C14 C 0.9253(9) 0.0685(8) 0.2525(10) 0.064(3) Uani 1 1 d . . .
H14 H 0.9534 0.0779 0.1869 0.077 Uiso 1 1 calc R . .
C15 C 0.9197(9) -0.0145(7) 0.3025(12) 0.068(3) Uani 1 1 d . . .
H15 H 0.9441 -0.0625 0.2716 0.082 Uiso 1 1 calc R . .
C16 C 0.8769(8) -0.0278(6) 0.4017(10) 0.058(3) Uani 1 1 d . . .
C17 C 0.8413(7) 0.0485(6) 0.4428(9) 0.048(2) Uani 1 1 d . . .
C18 C 0.7967(8) 0.0395(6) 0.5399(10) 0.056(2) Uani 1 1 d . . .
C19 C 0.7838(11) -0.0456(7) 0.5944(13) 0.079(4) Uani 1 1 d . . .
C20 C 0.7344(15) -0.0479(10) 0.6862(16) 0.108(6) Uani 1 1 d . . .
H20 H 0.7231 -0.1030 0.7231 0.130 Uiso 1 1 calc R . .
C21 C 0.7028(16) 0.0254(11) 0.723(2) 0.131(8) Uani 1 1 d . . .
H21 H 0.6711 0.0217 0.7856 0.157 Uiso 1 1 calc R . .
C22 C 0.7181(11) 0.1102(8) 0.6656(12) 0.081(4) Uani 1 1 d . . .
H22 H 0.6961 0.1614 0.6922 0.097 Uiso 1 1 calc R . .
C23 C 0.8652(10) -0.1118(7) 0.4596(13) 0.073(3) Uani 1 1 d . . .
H23 H 0.8870 -0.1627 0.4320 0.088 Uiso 1 1 calc R . .
C24 C 0.8231(11) -0.1199(8) 0.5539(13) 0.080(4) Uani 1 1 d . . .
H24 H 0.8199 -0.1753 0.5930 0.096 Uiso 1 1 calc R . .
C25 C 0.6087(9) 0.1581(8) 0.2500(12) 0.070(3) Uani 1 1 d . . .
H25 H 0.6527 0.1246 0.2257 0.085 Uiso 1 1 calc R . .
C26 C 0.5103(11) 0.1536(11) 0.1757(15) 0.091(4) Uani 1 1 d . . .
H26 H 0.4857 0.1148 0.1047 0.109 Uiso 1 1 calc R . .
C27 C 0.4453(11) 0.2119(12) 0.212(2) 0.110(6) Uani 1 1 d . . .
H27 H 0.3789 0.2131 0.1609 0.132 Uiso 1 1 calc R . .
C28 C 0.4812(11) 0.2632(9) 0.3168(14) 0.075(3) Uani 1 1 d . . .
C29 C 0.5830(8) 0.2626(7) 0.3905(11) 0.060(3) Uani 1 1 d . . .
C30 C 0.6215(8) 0.3173(6) 0.5008(11) 0.053(2) Uani 1 1 d . . .
C31 C 0.5616(10) 0.3688(7) 0.5450(13) 0.070(3) Uani 1 1 d . . .
C32 C 0.6050(13) 0.4177(9) 0.6605(16) 0.095(5) Uani 1 1 d . . .
H32 H 0.5673 0.4539 0.6922 0.115 Uiso 1 1 calc R . .
C33 C 0.7021(12) 0.4107(9) 0.7238(14) 0.085(4) Uani 1 1 d . . .
H33 H 0.7310 0.4411 0.8016 0.102 Uiso 1 1 calc R . .
C34 C 0.7613(10) 0.3589(7) 0.6759(13) 0.072(3) Uani 1 1 d . . .
H34 H 0.8285 0.3557 0.7221 0.087 Uiso 1 1 calc R . .
C35 C 0.4203(11) 0.3179(11) 0.3586(19) 0.096(5) Uani 1 1 d . . .
H35 H 0.3537 0.3209 0.3099 0.115 Uiso 1 1 calc R . .
C36 C 0.4581(12) 0.3658(11) 0.4689(19) 0.099(5) Uani 1 1 d . . .
H36 H 0.4152 0.3983 0.4967 0.119 Uiso 1 1 calc R . .
C37 C 0.3707(10) 0.4279(9) 0.0257(12) 0.071(3) Uani 1 1 d . . .
C38 C 0.5586(10) 0.3773(8) -0.0160(13) 0.073(3) Uani 1 1 d . . .
C39 C 0.4250(7) 0.4963(8) -0.1921(10) 0.055(2) Uani 1 1 d . . .
N7 N 0.2984(10) 0.3947(9) 0.0399(13) 0.100(4) Uani 1 1 d . . .
N8 N 0.5941(9) 0.3151(8) -0.0229(12) 0.089(3) Uani 1 1 d . . .
N9 N 0.3819(8) 0.4922(8) -0.2939(10) 0.080(3) Uani 1 1 d . . .
C1A C 0.3989(13) 0.1409(12) 0.755(2) 0.113(6) Uani 1 1 d . . .
O1A O 0.3822(16) 0.0667(11) 0.7849(19) 0.185(8) Uani 1 1 d . . .
C2A C 0.3521(15) 0.2112(15) 0.804(3) 0.168(11) Uani 1 1 d . . .
H2A1 H 0.3154 0.1839 0.8577 0.252 Uiso 1 1 calc R . .
H2A2 H 0.3064 0.2382 0.7346 0.252 Uiso 1 1 calc R . .
H2A3 H 0.4041 0.2573 0.8506 0.252 Uiso 1 1 calc R . .
C3A C 0.4573(19) 0.172(2) 0.669(3) 0.195(12) Uani 1 1 d . . .
H3A1 H 0.4843 0.1215 0.6429 0.293 Uiso 1 1 calc R . .
H3A2 H 0.5119 0.2176 0.7120 0.293 Uiso 1 1 calc R . .
H3A3 H 0.4137 0.1978 0.5968 0.293 Uiso 1 1 calc R . .
Cl1 Cl 0.9254(11) 0.2439(10) 0.0129(14) 0.169(5) Uiso 0.50 1 d P . .
O1W C 0.9446(12) 0.0776(10) 0.8899(14) 0.089(4) Uiso 1 1 d . . .
O2W C 0.3068(12) 0.0047(11) 0.9747(15) 0.093(4) Uiso 1 1 d . . .
O3W C 0.8482(12) -0.0985(11) 0.9756(15) 0.094(4) Uiso 1 1 d . . .
O4W C 0.9437(15) 0.3970(13) 0.9162(18) 0.051(4) Uiso 0.50 1 d P . .
O5W C 0.2907(14) -0.1767(13) 1.0188(17) 0.111(5) Uiso 1 1 d . . .
O6W C 0.8850(16) 0.5699(14) 0.930(2) 0.129(6) Uiso 1 1 d . . .
O7W C 0.820(2) -0.2413(18) 0.857(2) 0.165(9) Uiso 1 1 d . . .

loop_
_atom_site_aniso_label
_atom_site_aniso_U_11
_atom_site_aniso_U_22
_atom_site_aniso_U_33
_atom_site_aniso_U_23
_atom_site_aniso_U_13
_atom_site_aniso_U_12
Ru1 0.0502(5) 0.0358(4) 0.0616(5) 0.0007(3) 0.0324(4) 0.0068(3)
Cr1 0.0463(12) 0.0669(14) 0.0520(13) -0.0079(11) 0.0042(10) 0.0200(11)
N1 0.040(4) 0.037(3) 0.042(4) 0.000(3) 0.014(3) 0.008(3)
N2 0.056(4) 0.035(3) 0.055(5) 0.001(3) 0.029(4) 0.013(3)
N3 0.045(4) 0.040(4) 0.064(5) -0.008(3) 0.024(4) 0.007(3)
N4 0.073(6) 0.045(4) 0.087(6) 0.004(4) 0.052(5) 0.000(4)
N5 0.047(5) 0.049(5) 0.121(8) 0.003(5) 0.049(5) 0.002(4)
N6 0.087(7) 0.037(4) 0.099(7) -0.001(4) 0.076(6) 0.008(4)
C1 0.040(5) 0.048(5) 0.078(7) -0.009(5) 0.017(5) 0.009(4)
C2 0.065(7) 0.056(6) 0.066(7) 0.026(5) 0.019(6) 0.021(5)
C3 0.083(8) 0.042(5) 0.070(7) 0.021(5) 0.047(6) 0.016(5)
C4 0.057(6) 0.046(5) 0.074(7) 0.000(5) 0.031(5) 0.011(4)
C5 0.040(5) 0.033(4) 0.063(6) -0.004(4) 0.020(4) 0.007(3)
C6 0.052(5) 0.031(4) 0.056(5) -0.004(4) 0.016(4) 0.013(4)
C7 0.040(5) 0.049(5) 0.073(7) -0.018(5) 0.006(5) 0.012(4)
C8 0.063(7) 0.055(6) 0.077(8) -0.020(6) 0.000(6) 0.016(5)
C9 0.077(8) 0.077(8) 0.043(6) -0.006(5) -0.007(6) 0.032(6)
C10 0.092(8) 0.053(6) 0.045(6) 0.013(4) 0.024(6) 0.034(6)
C11 0.059(7) 0.056(6) 0.097(9) -0.006(6) 0.033(7) -0.003(5)
C12 0.041(6) 0.068(7) 0.111(10) -0.008(7) 0.021(6) 0.000(5)
C13 0.067(6) 0.040(5) 0.066(6) 0.004(4) 0.027(5) 0.014(4)
C14 0.074(7) 0.076(7) 0.050(6) -0.013(5) 0.030(5) 0.012(6)
C15 0.077(7) 0.050(6) 0.085(8) -0.025(5) 0.031(6) 0.019(5)
C16 0.065(6) 0.040(5) 0.066(6) -0.008(4) 0.009(5) 0.018(4)
C17 0.050(5) 0.042(5) 0.050(5) -0.004(4) 0.015(4) 0.007(4)
C18 0.059(6) 0.037(4) 0.074(7) -0.002(4) 0.025(5) -0.002(4)
C19 0.109(10) 0.043(6) 0.095(9) 0.013(6) 0.047(8) 0.002(6)
C20 0.171(17) 0.061(8) 0.121(12) 0.024(8) 0.092(13) 0.003(9)
C21 0.19(2) 0.079(10) 0.181(18) 0.039(11) 0.151(17) 0.005(11)
C22 0.119(11) 0.062(7) 0.090(9) 0.014(6) 0.075(9) 0.009(7)
C23 0.085(8) 0.041(5) 0.092(9) -0.004(5) 0.021(7) 0.014(5)
C24 0.103(10) 0.044(6) 0.088(9) 0.014(6) 0.023(8) 0.008(6)
C25 0.059(7) 0.065(7) 0.083(8) -0.005(6) 0.019(6) 0.000(5)
C26 0.070(9) 0.096(10) 0.096(10) -0.009(8) 0.014(8) -0.007(7)
C27 0.049(7) 0.109(12) 0.177(18) 0.054(13) 0.041(10) 0.013(7)
C28 0.076(9) 0.068(7) 0.084(9) 0.009(7) 0.034(7) -0.002(6)
C29 0.055(6) 0.054(6) 0.084(7) 0.006(5) 0.044(6) -0.004(5)
C30 0.053(6) 0.036(4) 0.082(7) 0.007(4) 0.036(5) 0.011(4)
C31 0.087(8) 0.049(6) 0.103(9) 0.023(6) 0.062(7) 0.029(5)
C32 0.126(13) 0.071(8) 0.131(13) -0.001(8) 0.095(11) 0.029(8)
C33 0.117(12) 0.072(8) 0.097(10) -0.005(7) 0.077(9) 0.022(8)
C34 0.088(8) 0.050(6) 0.107(9) -0.004(6) 0.071(8) 0.009(5)
C35 0.068(9) 0.086(10) 0.150(15) 0.037(10) 0.052(10) 0.027(7)
C36 0.082(10) 0.100(11) 0.146(15) 0.042(11) 0.065(11) 0.052(9)
C37 0.058(7) 0.080(8) 0.071(8) -0.002(6) 0.008(6) 0.024(6)
C38 0.069(7) 0.059(7) 0.092(9) -0.010(6) 0.024(7) 0.012(6)
C39 0.040(5) 0.076(7) 0.045(6) -0.013(5) 0.008(4) 0.009(5)
N7 0.085(9) 0.105(10) 0.107(10) 0.013(8) 0.028(8) 0.008(7)
N8 0.081(8) 0.071(7) 0.116(9) -0.012(6) 0.024(7) 0.025(6)
N9 0.056(6) 0.119(9) 0.066(7) -0.009(6) 0.014(5) 0.028(6)
C1A 0.087(11) 0.083(11) 0.163(18) 0.019(11) 0.036(11) -0.004(9)
O1A 0.26(2) 0.116(11) 0.241(19) 0.064(12) 0.158(18) 0.040(12)
C2A 0.094(14) 0.132(18) 0.25(3) -0.069(19) 0.003(16) 0.014(12)
C3A 0.15(2) 0.23(3) 0.20(3) 0.02(2) 0.07(2) -0.03(2)

loop_
_atom_type_symbol
_atom_type_description
_atom_type_scat_dispersion_real
_atom_type_scat_dispersion_imag
_atom_type_scat_source
C C 0.0033 0.0016 'International Tables Vol C Tables 4.2.6.8 and 6.1.1.4'
N N 0.0061 0.0033 'International Tables Vol C Tables 4.2.6.8 and 6.1.1.4'
O O 0.0106 0.0060 'International Tables Vol C Tables 4.2.6.8 and 6.1.1.4'
H H 0.0000 0.0000 'International Tables Vol C Tables 4.2.6.8 and 6.1.1.4'
Cr Cr 0.3209 0.6236 'International Tables Vol C Tables 4.2.6.8 and 6.1.1.4'
Ru Ru -1.2594 0.8363 'International Tables Vol C Tables 4.2.6.8 and 6.1.1.4'
Cl Cl 0.1484 0.1585 'International Tables Vol C Tables 4.2.6.8 and 6.1.1.4'

loop_
_geom_angle_atom_site_label_1
_geom_angle_atom_site_label_2
_geom_angle_atom_site_label_3
_geom_angle
_geom_angle_site_symmetry_1
_geom_angle_site_symmetry_3
_geom_angle_publ_flag
N2 Ru1 N4 97.3(4) . . ?
N2 Ru1 N1 79.3(3) . . ?
N4 Ru1 N1 171.0(3) . . ?
N2 Ru1 N5 170.5(3) . . ?
N4 Ru1 N5 90.7(4) . . ?
N1 Ru1 N5 93.5(3) . . ?
N2 Ru1 N6 95.0(4) . . ?
N4 Ru1 N6 94.4(3) . . ?
N1 Ru1 N6 94.3(3) . . ?
N5 Ru1 N6 79.3(4) . . ?
N2 Ru1 N3 89.7(3) . . ?
N4 Ru1 N3 80.2(3) . . ?
N1 Ru1 N3 91.3(3) . . ?
N5 Ru1 N3 96.7(3) . . ?
N6 Ru1 N3 173.3(3) . . ?
C39 Cr1 C39 180.0 2_665 . ?
C39 Cr1 C37 91.7(4) 2_665 . ?
C39 Cr1 C37 88.3(4) . . ?
C39 Cr1 C37 88.3(4) 2_665 2_665 ?
C39 Cr1 C37 91.7(4) . 2_665 ?
C37 Cr1 C37 179.999(2) . 2_665 ?
C39 Cr1 C38 91.5(5) 2_665 2_665 ?
C39 Cr1 C38 88.5(5) . 2_665 ?
C37 Cr1 C38 89.5(5) . 2_665 ?
C37 Cr1 C38 90.5(5) 2_665 2_665 ?
C39 Cr1 C38 88.5(5) 2_665 . ?
C39 Cr1 C38 91.5(5) . . ?
C37 Cr1 C38 90.5(5) . . ?
C37 Cr1 C38 89.5(5) 2_665 . ?
C38 Cr1 C38 179.999(2) 2_665 . ?
C1 N1 C5 117.1(8) . . ?
C1 N1 Ru1 129.7(6) . . ?
C5 N1 Ru1 112.8(6) . . ?
C10 N2 C6 115.8(9) . . ?
C10 N2 Ru1 129.8(7) . . ?
C6 N2 Ru1 114.4(6) . . ?
C13 N3 C17 117.4(8) . . ?
C13 N3 Ru1 130.2(6) . . ?
C17 N3 Ru1 112.3(6) . . ?
C22 N4 C18 116.6(9) . . ?
C22 N4 Ru1 129.6(8) . . ?
C18 N4 Ru1 113.7(6) . . ?
C29 N5 C25 119.4(10) . . ?
C29 N5 Ru1 113.1(8) . . ?
C25 N5 Ru1 127.2(7) . . ?
C34 N6 C30 118.2(8) . . ?
C34 N6 Ru1 128.4(8) . . ?
C30 N6 Ru1 113.2(7) . . ?
N1 C1 C2 123.4(9) . . ?
C3 C2 C1 119.4(10) . . ?
C2 C3 C4 121.0(9) . . ?
C3 C4 C11 126.5(10) . . ?
C3 C4 C5 117.2(9) . . ?
C11 C4 C5 116.3(10) . . ?
N1 C5 C6 117.8(8) . . ?
N1 C5 C4 121.8(9) . . ?
C6 C5 C4 120.3(9) . . ?
N2 C6 C5 114.5(8) . . ?
N2 C6 C7 124.8(9) . . ?
C5 C6 C7 120.6(9) . . ?
C12 C7 C6 120.1(10) . . ?
C12 C7 C8 124.2(10) . . ?
C6 C7 C8 115.8(10) . . ?
C9 C8 C7 120.8(10) . . ?
C8 C9 C10 119.2(10) . . ?
N2 C10 C9 123.5(10) . . ?
C12 C11 C4 122.4(11) . . ?
C7 C12 C11 120.2(10) . . ?
N3 C13 C14 123.8(9) . . ?
C15 C14 C13 119.8(10) . . ?
C14 C15 C16 119.6(9) . . ?
C15 C16 C17 116.7(9) . . ?
C15 C16 C23 124.7(10) . . ?
C17 C16 C23 118.6(10) . . ?
N3 C17 C18 117.7(8) . . ?
N3 C17 C16 122.7(9) . . ?
C18 C17 C16 119.6(9) . . ?
C17 C18 N4 116.0(8) . . ?
C17 C18 C19 120.7(10) . . ?
N4 C18 C19 123.3(10) . . ?
C20 C19 C18 116.0(12) . . ?
C20 C19 C24 125.8(11) . . ?
C18 C19 C24 118.2(11) . . ?
C21 C20 C19 122.6(12) . . ?
C20 C21 C22 119.3(13) . . ?
N4 C22 C21 122.1(12) . . ?
C24 C23 C16 121.6(11) . . ?
C23 C24 C19 121.2(11) . . ?
N5 C25 C26 122.0(12) . . ?
C25 C26 C27 117.6(14) . . ?
C28 C27 C26 119.8(14) . . ?
C27 C28 C35 122.1(15) . . ?
C27 C28 C29 119.3(13) . . ?
C35 C28 C29 118.5(14) . . ?
N5 C29 C30 118.7(10) . . ?
N5 C29 C28 121.7(11) . . ?
C30 C29 C28 119.6(10) . . ?
N6 C30 C31 122.2(11) . . ?
N6 C30 C29 115.4(8) . . ?
C31 C30 C29 122.3(11) . . ?
C30 C31 C32 118.5(12) . . ?
C30 C31 C36 116.2(13) . . ?
C32 C31 C36 125.3(12) . . ?
C33 C32 C31 118.4(11) . . ?
C32 C33 C34 121.8(14) . . ?
N6 C34 C33 120.8(13) . . ?
C36 C35 C28 120.3(15) . . ?
C35 C36 C31 122.9(13) . . ?
N7 C37 Cr1 175.2(12) . . ?
N8 C38 Cr1 176.5(12) . . ?
N9 C39 Cr1 177.3(11) . . ?
O1A C1A C2A 116(2) . . ?
O1A C1A C3A 128(2) . . ?
C2A C1A C3A 116(2) . . ?

loop_
_geom_bond_atom_site_label_1
_geom_bond_atom_site_label_2
_geom_bond_distance
_geom_bond_site_symmetry_2
_geom_bond_publ_flag
Ru1 N2 2.029(8) . ?
Ru1 N4 2.033(8) . ?
Ru1 N1 2.040(7) . ?
Ru1 N5 2.061(10) . ?
Ru1 N6 2.071(7) . ?
Ru1 N3 2.081(7) . ?
Cr1 C39 2.078(11) 2_665 ?
Cr1 C39 2.078(11) . ?
Cr1 C37 2.079(14) . ?
Cr1 C37 2.079(14) 2_665 ?
Cr1 C38 2.102(12) 2_665 ?
Cr1 C38 2.102(12) . ?
N1 C1 1.342(13) . ?
N1 C5 1.361(11) . ?
N2 C10 1.359(13) . ?
N2 C6 1.380(11) . ?
N3 C13 1.304(12) . ?
N3 C17 1.372(12) . ?
N4 C22 1.340(13) . ?
N4 C18 1.401(13) . ?
N5 C29 1.342(13) . ?
N5 C25 1.360(15) . ?
N6 C34 1.336(16) . ?
N6 C30 1.377(14) . ?
C1 C2 1.370(14) . ?
C2 C3 1.350(16) . ?
C3 C4 1.367(16) . ?
C4 C11 1.416(16) . ?
C4 C5 1.427(13) . ?
C5 C6 1.388(14) . ?
C6 C7 1.407(13) . ?
C7 C12 1.351(16) . ?
C7 C8 1.433(16) . ?
C8 C9 1.354(17) . ?
C9 C10 1.413(17) . ?
C11 C12 1.389(18) . ?
C13 C14 1.393(14) . ?
C14 C15 1.350(16) . ?
C15 C16 1.409(16) . ?
C16 C17 1.413(13) . ?
C16 C23 1.413(15) . ?
C17 C18 1.400(14) . ?
C18 C19 1.412(14) . ?
C19 C20 1.391(19) . ?
C19 C24 1.414(18) . ?
C20 C21 1.33(2) . ?
C21 C22 1.429(17) . ?
C23 C24 1.346(18) . ?
C25 C26 1.366(18) . ?
C26 C27 1.46(2) . ?
C27 C28 1.33(2) . ?
C28 C35 1.41(2) . ?
C28 C29 1.410(17) . ?
C29 C30 1.399(15) . ?
C30 C31 1.384(13) . ?
C31 C32 1.41(2) . ?
C31 C36 1.43(2) . ?
C32 C33 1.34(2) . ?
C33 C34 1.401(14) . ?
C35 C36 1.35(2) . ?
C37 N7 1.122(16) . ?
C38 N8 1.107(15) . ?
C39 N9 1.110(13) . ?
C1A O1A 1.16(2) . ?
C1A C2A 1.47(3) . ?
C1A C3A 1.47(3) . ?
